data_2002116
loop_
_publ_author_name
'Schiffler, S'
'Mueller-Buschbaum, H'

_publ_section_title
;
Ein neuer Strukturtyp zur Formel A B LN~2~ O~5~. Zur Kenntnis von Ba Ni
Nd~2~ O~5~
;
_journal_name_full
;
Zeitschrift fuer Anorganische und Allgemeine Chemie
;
_journal_page_first 10
_journal_page_last 16
_journal_paper_doi 10.1002/zaac.19865320103
_journal_volume 532
_journal_year 1986
_chemical_formula_structural 'Ba Ni Nd2 O5'
_chemical_formula_sum 'Ba Nd2 Ni O5'
_chemical_name_systematic 'Barium nickel dineodymium oxide'
_space_group_IT_number 71
_symmetry_cell_setting orthorhombic
_symmetry_Int_Tables_number 71
_symmetry_space_group_name_Hall '-I 2 2'
_symmetry_space_group_name_H-M 'I m m m'
_cell_angle_alpha 90
_cell_angle_beta 90
_cell_angle_gamma 90
_cell_formula_units_Z 2
_cell_length_a 3.829(2)
_cell_length_b 5.932(3)
_cell_length_c 11.649(3)
_cell_volume 264.6
_refine_ls_R_factor_all 0.073
_cod_database_code 2002116

loop_
_symmetry_equiv_pos_as_xyz
x,y,z
x,-y,-z
-x,y,-z
-x,-y,z
-x,-y,-z
-x,y,z
x,-y,z
x,y,-z
1/2+x,1/2+y,1/2+z
1/2+x,1/2-y,1/2-z
1/2-x,1/2+y,1/2-z
1/2-x,1/2-y,1/2+z
1/2-x,1/2-y,1/2-z
1/2-x,1/2+y,1/2+z
1/2+x,1/2-y,1/2+z
1/2+x,1/2+y,1/2-z

loop_
_atom_site_label
_atom_site_type_symbol
_atom_site_symmetry_multiplicity
_atom_site_Wyckoff_symbol
_atom_site_fract_x
_atom_site_fract_y
_atom_site_fract_z
_atom_site_occupancy
_atom_site_attached_hydrogens
_atom_site_calc_flag
Ba1 Ba2+ 2 a 0. 0. 0. 1. 0 d
Nd1 Nd3+ 4 j 0.5 0. 0.7023(2) 1. 0 d
Ni1 Ni2+ 2 c 0.5 0.5 0. 1. 0 d
O1 O2- 8 l 0. 0.756(4) 0.356(2) 1. 0 d
O2 O2- 2 d 0.5 0. 0.5 1. 0 d

loop_
_atom_type_symbol
_atom_type_oxidation_number
Ba2+ 2.000
Nd3+ 3.000
Ni2+ 2.000
O2- -2.000
